data_2007308
loop_
_publ_author_name
'Wijaya, Karna'
'Moers, Oliver'
'Jones, Peter G.'
'Blaschette, Armand'

_publ_section_title
;
 Polysulfonylamines. CI.
 1,4,7,10-Tetraoxacyclododecane--Di(benzenesulfonyl)amine (1/2)
;
_journal_issue 6
_journal_name_full 'Acta Crystallographica Section C'
_journal_page_first 818
_journal_page_last 820
_journal_paper_doi 10.1107/S0108270198002376
_journal_volume 54
_journal_year 1998
_chemical_formula_moiety 'C8 H16 O4, 2C12 H11 N O4 S2'
_chemical_formula_sum 'C32 H38 N2 O12 S4'
_chemical_formula_weight 770.88
_chemical_name_systematic
;
 1,4,7,10-Tetraoxacyclododecane Di(benzenesulfonyl)amine (1:2)
;
_space_group_IT_number 14
_symmetry_cell_setting monoclinic
_symmetry_space_group_name_Hall '-P 2yn'
_symmetry_space_group_name_H-M 'P 1 21/n 1'
_audit_creation_method SHELXL
_cell_angle_alpha 90.00
_cell_angle_beta 96.845(10)
_cell_angle_gamma 90.00
_cell_formula_units_Z 2
_cell_length_a 10.2947(10)
_cell_length_b 16.368(2)
_cell_length_c 10.3822(10)
_cell_measurement_reflns_used 64
_cell_measurement_temperature 173(2)
_cell_measurement_theta_max 12.5
_cell_measurement_theta_min 3
_cell_volume 1737.0(3)
_computing_cell_refinement XSCANS
_computing_data_collection 'XSCANS (Fait, 1991)'
_computing_data_reduction XSCANS
_computing_molecular_graphics 'XP (Siemens, 1994)'
_computing_publication_material SHELXL93
_computing_structure_refinement 'SHELXL93 (Sheldrick, 1993)'
_computing_structure_solution 'SHELXS86 (Sheldrick, 1990)'
_diffrn_ambient_temperature 173(2)
_diffrn_measurement_device 'Siemens P4'
_diffrn_measurement_method \w
_diffrn_radiation_monochromator graphite
_diffrn_radiation_source 'fine-focus sealed tube'
_diffrn_radiation_type MoK\a
_diffrn_radiation_wavelength 0.71073
_diffrn_reflns_av_R_equivalents 0.015
_diffrn_reflns_av_sigmaI/netI 0.023
_diffrn_reflns_limit_h_max 12
_diffrn_reflns_limit_h_min -12
_diffrn_reflns_limit_k_max 3
_diffrn_reflns_limit_k_min -19
_diffrn_reflns_limit_l_max 0
_diffrn_reflns_limit_l_min -12
_diffrn_reflns_number 3906
_diffrn_reflns_theta_max 25.00
_diffrn_reflns_theta_min 3.18
_diffrn_standards_decay_% 0
_diffrn_standards_interval_count 250
_diffrn_standards_number 3
_exptl_absorpt_coefficient_mu 0.340
_exptl_absorpt_correction_type none
_exptl_crystal_colour colourless
_exptl_crystal_density_diffrn 1.474
_exptl_crystal_density_meas ?
_exptl_crystal_description 'irregular block'
_exptl_crystal_F_000 808
_exptl_crystal_size_max 0.60
_exptl_crystal_size_mid 0.50
_exptl_crystal_size_min 0.40
_refine_diff_density_max 0.34
_refine_diff_density_min -0.28
_refine_ls_extinction_coef 0.0050(7)
_refine_ls_extinction_method SHELXL93
_refine_ls_goodness_of_fit_all 1.037
_refine_ls_goodness_of_fit_obs 1.109
_refine_ls_hydrogen_treatment 'H atoms: see below'
_refine_ls_matrix_type full
_refine_ls_number_parameters 231
_refine_ls_number_reflns 3050
_refine_ls_number_restraints 0
_refine_ls_restrained_S_all 1.037
_refine_ls_restrained_S_obs 1.109
_refine_ls_R_factor_all 0.037
_refine_ls_R_factor_obs .028
_refine_ls_shift/esd_max -0.001
_refine_ls_shift/esd_mean 0.000
_refine_ls_structure_factor_coef Fsqd
_refine_ls_weighting_details 'w = 1/[\s^2^(Fo^2^)+(0.039P)^2^+0.4308P] where P = (Fo^2^+2Fc^2^)/3'
_refine_ls_weighting_scheme calc
_refine_ls_wR_factor_all 0.073
_refine_ls_wR_factor_obs .070
_reflns_number_observed 2523
_reflns_number_total 3050
_reflns_observed_criterion I>2\s(I)
_cod_data_source_file bm1226.cif
_cod_data_source_block leticron
_cod_depositor_comments
;
The following automatic conversions were performed:

'_exptl_crystal_density_meas' value 'not measured' was changed to '?'
- the value is perceived as not measured.

Automatic conversion script
Id: cif_fix_values 3008 2015-01-20 13:52:24Z robertas 

The following automatic conversions were performed:

'_refine_ls_weighting_scheme' value 'calc w =
1/[\s^2^(Fo^2^)+(0.039P)^2^+0.4308P] where P = (Fo^2^+2Fc^2^)/3' was
changed to 'calc'. New tag '_refine_ls_weighting_details' was
created. The value of the new tag was set to 'w =
1/[\s^2^(Fo^2^)+(0.039P)^2^+0.4308P] where P = (Fo^2^+2Fc^2^)/3'.

Automatic conversion script
Id: cif_fix_values 3143 2015-03-26 13:38:13Z robertas 
;
_cod_original_sg_symbol_H-M 'P 21/n'
_cod_database_code 2007308

loop_
_symmetry_equiv_pos_as_xyz
'x, y, z'
'-x+1/2, y+1/2, -z+1/2'
'-x, -y, -z'
'x-1/2, -y-1/2, z-1/2'

loop_
_atom_site_aniso_label
_atom_site_aniso_U_11
_atom_site_aniso_U_22
_atom_site_aniso_U_33
_atom_site_aniso_U_12
_atom_site_aniso_U_13
_atom_site_aniso_U_23
N .0193(7) .0241(8) .0294(8) .0006(6) .0071(6) -.0036(7)
S1 .0195(2) .0287(2) .0235(2) -.00288(18) .00678(16) .00095(18)
S2 .0189(2) .0288(2) .0293(2) -.00111(18) .00533(17) .00571(19)
O1 .0255(6) .0365(7) .0368(7) .0002(6) .0024(5) .0118(6)
O2 .0339(7) .0431(8) .0300(7) -.0081(6) .0171(6) -.0065(6)
O3 .0272(6) .0597(9) .0260(7) -.0020(7) .0034(5) -.0038(6)
O4 .0295(7) .0305(7) .0659(10) -.0014(6) .0125(7) .0182(7)
C11 .0164(8) .0264(9) .0241(8) -.0029(7) .0044(7) -.0005(7)
C12 .0256(9) .0257(9) .0267(9) -.0040(7) .0083(7) -.0049(7)
C13 .0297(9) .0330(10) .0253(9) -.0032(8) .0119(7) -.0019(8)
C14 .0302(9) .0287(10) .0302(10) -.0064(8) .0076(8) .0036(8)
C15 .0298(9) .0240(9) .0356(10) -.0035(8) .0057(8) -.0044(8)
C16 .0233(8) .0296(10) .0262(9) -.0004(7) .0065(7) -.0046(8)
C21 .0160(8) .0274(9) .0241(8) -.0029(7) .0021(6) -.0009(7)
C22 .0322(10) .0277(10) .0378(10) -.0024(8) .0103(8) .0007(8)
C23 .0380(11) .0472(13) .0407(11) -.0118(10) .0130(9) .0074(10)
C24 .0216(9) .0731(16) .0311(10) -.0007(10) .0085(8) .0048(11)
C25 .0292(10) .0599(15) .0496(13) .0169(10) .0104(9) -.0014(11)
C26 .0298(10) .0324(11) .0484(12) .0059(8) .0076(9) .0055(9)
O31 .0307(7) .0356(7) .0311(7) .0011(6) .0109(5) -.0059(6)
C32 .0238(9) .0498(12) .0336(10) .0072(9) .0038(8) -.0006(9)
C33 .0288(9) .0422(12) .0362(10) -.0085(9) .0052(8) -.0094(9)
O34 .0337(7) .0303(7) .0321(7) .0054(6) .0063(5) -.0021(6)
C35 .0403(10) .0267(10) .0381(10) .0022(8) .0181(8) .0051(8)
C36 .0373(10) .0325(10) .0271(9) .0070(8) .0082(8) -.0006(8)

loop_
_atom_site_label
_atom_site_fract_x
_atom_site_fract_y
_atom_site_fract_z
_atom_site_U_iso_or_equiv
_atom_site_thermal_displace_type
_atom_site_calc_flag
_atom_site_refinement_flags
_atom_site_occupancy
_atom_site_disorder_group
_atom_site_type_symbol
N .69926(13) .59762(9) .77125(14) .0239(3) Uani d . 1 . N
H01 .7262(19) .5652(12) .7232(19) .029(5) Uiso d . 1 . H
S1 .81104(4) .63766(3) .88102(4) .02357(12) Uani d . 1 . S
S2 .56910(4) .64668(3) .70024(4) .02546(13) Uani d . 1 . S
O1 .89718(12) .57101(8) .91780(12) .0331(3) Uani d . 1 . O
O2 .74257(12) .67705(8) .97539(12) .0346(3) Uani d . 1 . O
O3 .53151(12) .59861(9) .58718(12) .0376(3) Uani d . 1 . O
O4 .59692(12) .73134(8) .68773(14) .0414(4) Uani d . 1 . O
C11 .89486(15) .71148(10) .80011(15) .0221(4) Uani d . 1 . C
C12 .95283(16) .68889(11) .69091(16) .0256(4) Uani d . 1 . C
H12 .9454 .6345 .6587 .031 Uiso calc R 1 . H
C13 1.02134(17) .74725(11) .63037(17) .0286(4) Uani d . 1 . C
H13 1.0611 .7331 .5554 .034 Uiso calc R 1 . H
C14 1.03233(18) .82613(11) .67840(17) .0294(4) Uani d . 1 . C
H14 1.0799 .8658 .6364 .035 Uiso calc R 1 . H
C15 .97461(17) .84766(11) .78704(18) .0297(4) Uani d . 1 . C
H15 .9828 .9019 .8195 .036 Uiso calc R 1 . H
C16 .90472(16) .79017(11) .84882(17) .0261(4) Uani d . 1 . C
H16 .8643 .8046 .9233 .031 Uiso calc R 1 . H
C21 .44815(15) .63589(10) .80580(16) .0225(4) Uani d . 1 . C
C22 .42557(18) .55991(12) .85705(18) .0321(4) Uani d . 1 . C
H22 .4819 .5153 .8449 .038 Uiso calc R 1 . H
C23 .3202(2) .54989(14) .9259(2) .0413(5) Uani d . 1 . C
H23 .3039 .4980 .9617 .050 Uiso calc R 1 . H
C24 .23861(18) .61442(15) .94335(18) .0415(5) Uani d . 1 . C
H24 .1652 .6067 .9894 .050 Uiso calc R 1 . H
C25 .26315(19) .69002(15) .8942(2) .0458(5) Uani d . 1 . C
H25 .2077 .7347 .9084 .055 Uiso calc R 1 . H
C26 .36855(18) .70162(12) .8238(2) .0366(5) Uani d . 1 . C
H26 .3853 .7537 .7890 .044 Uiso calc R 1 . H
O31 .91902(12) .58813(8) .40731(12) .0319(3) Uani d . 1 . O
C32 .79004(17) .55802(13) .41408(19) .0357(5) Uani d . 1 . C
H32A .7447 .5518 .3250 .043 Uiso calc R 1 . H
H32B .7407 .5984 .4601 .043 Uiso calc R 1 . H
C33 .79013(18) .47740(12) .48291(18) .0356(5) Uani d . 1 . C
H33A .7024 .4520 .4673 .043 Uiso calc R 1 . H
H33B .8541 .4400 .4499 .043 Uiso calc R 1 . H
O34 .82476(12) .49122(8) .61933(12) .0319(3) Uani d . 1 . O
C35 .88512(19) .42374(12) .69195(19) .0339(4) Uani d . 1 . C
H35A .8612 .3721 .6454 .041 Uiso calc R 1 . H
H35B .8523 .4211 .7777 .041 Uiso calc R 1 . H
C36 1.03096(18) .43253(12) .71060(17) .0320(4) Uani d . 1 . C
H36A 1.0550 .4895 .7352 .038 Uiso calc R 1 . H
H36B 1.0690 .3959 .7811 .038 Uiso calc R 1 . H

loop_
_atom_type_symbol
_atom_type_description
_atom_type_scat_dispersion_real
_atom_type_scat_dispersion_imag
_atom_type_scat_source
C C 0.0033 0.0016 'International Tables Vol C Tables 4.2.6.8 and 6.1.1.4'
H H 0.0000 0.0000 'International Tables Vol C Tables 4.2.6.8 and 6.1.1.4'
N N 0.0061 0.0033 'International Tables Vol C Tables 4.2.6.8 and 6.1.1.4'
O O 0.0106 0.0060 'International Tables Vol C Tables 4.2.6.8 and 6.1.1.4'
S S 0.1246 0.1234 'International Tables Vol C Tables 4.2.6.8 and 6.1.1.4'

loop_
_geom_angle_atom_site_label_1
_geom_angle_atom_site_label_2
_geom_angle_atom_site_label_3
_geom_angle_site_symmetry_1
_geom_angle
_geom_angle_publ_flag
S1 N S2 . 124.97(10) y
O2 S1 O1 . 120.20(8) ?
O2 S1 N . 106.97(8) ?
O1 S1 N . 103.90(8) ?
O2 S1 C11 . 109.18(8) ?
O1 S1 C11 . 109.18(8) ?
N S1 C11 . 106.50(8) ?
O4 S2 O3 . 119.94(9) ?
O4 S2 N . 110.56(8) ?
O3 S2 N . 102.96(8) ?
O4 S2 C21 . 108.59(8) ?
O3 S2 C21 . 108.28(8) ?
N S2 C21 . 105.56(8) ?
C16 C11 C12 . 121.67(15) ?
C16 C11 S1 . 119.00(12) ?
C12 C11 S1 . 119.31(13) ?
C13 C12 C11 . 118.56(16) ?
C12 C13 C14 . 120.34(16) ?
C15 C14 C13 . 120.50(16) ?
C14 C15 C16 . 120.11(17) ?
C11 C16 C15 . 118.82(16) ?
C26 C21 C22 . 121.30(16) ?
C26 C21 S2 . 118.79(14) ?
C22 C21 S2 . 119.52(13) ?
C23 C22 C21 . 119.03(18) ?
C24 C23 C22 . 120.5(2) ?
C25 C24 C23 . 120.05(18) ?
C24 C25 C26 . 120.50(19) ?
C21 C26 C25 . 118.57(19) ?
C36 O31 C32 3_766 113.23(14) ?
O31 C32 C33 . 112.31(15) ?
O34 C33 C32 . 108.49(15) ?
C35 O34 C33 . 115.95(14) ?
O34 C35 C36 . 111.00(15) ?
O31 C36 C35 3_766 109.00(15) ?
H01 N S1 . 115.0(10) y
H01 N S2 . 111.0(10) y

loop_
_geom_bond_atom_site_label_1
_geom_bond_atom_site_label_2
_geom_bond_site_symmetry_2
_geom_bond_distance
_geom_bond_publ_flag
N S1 . 1.6552(15) y
N S2 . 1.6578(15) y
S1 O2 . 1.4273(13) ?
S1 O1 . 1.4288(13) ?
S1 C11 . 1.7558(16) ?
S2 O4 . 1.4240(14) ?
S2 O3 . 1.4277(13) ?
S2 C21 . 1.7629(16) ?
C11 C16 . 1.383(2) ?
C11 C12 . 1.393(2) ?
C12 C13 . 1.382(2) ?
C13 C14 . 1.384(3) ?
C14 C15 . 1.382(3) ?
C15 C16 . 1.387(3) ?
C21 C26 . 1.379(3) ?
C21 C22 . 1.383(2) ?
C22 C23 . 1.378(3) ?
C23 C24 . 1.375(3) ?
C24 C25 . 1.373(3) ?
C25 C26 . 1.391(2) ?
O31 C36 3_766 1.424(2) ?
O31 C32 . 1.426(2) ?
C32 C33 . 1.501(3) ?
C33 O34 . 1.437(2) ?
O34 C35 . 1.436(2) ?
C35 C36 . 1.498(3) ?

loop_
_geom_torsion_atom_site_label_1
_geom_torsion_atom_site_label_2
_geom_torsion_atom_site_label_3
_geom_torsion_atom_site_label_4
_geom_torsion_site_symmetry_2
_geom_torsion_site_symmetry_3
_geom_torsion_site_symmetry_4
_geom_torsion
_geom_torsion_publ_flag
S2 N S1 O1 . . . 176.56(10) y
S2 N S1 O2 . . . 48.44(12) y
S2 N S1 C11 . . . -68.21(12) y
S1 N S2 O3 . . . 160.72(10) y
S1 N S2 O4 . . . 31.44(13) y
S1 N S2 C21 . . . -85.81(11) y
O2 S1 C11 C16 . . . 11.21(16) ?
O1 S1 C11 C16 . . . -122.01(14) ?
N S1 C11 C16 . . . 126.38(14) ?
O2 S1 C11 C12 . . . -170.60(13) ?
O1 S1 C11 C12 . . . 56.18(15) ?
N S1 C11 C12 . . . -55.43(15) y
C16 C11 C12 C13 . . . -0.2(3) ?
S1 C11 C12 C13 . . . -178.33(13) ?
C11 C12 C13 C14 . . . 0.4(3) ?
C12 C13 C14 C15 . . . -0.3(3) ?
C13 C14 C15 C16 . . . -0.1(3) ?
C12 C11 C16 C15 . . . -0.2(3) ?
S1 C11 C16 C15 . . . 177.95(13) ?
C14 C15 C16 C11 . . . 0.4(3) ?
O4 S2 C21 C26 . . . 21.81(17) ?
O3 S2 C21 C26 . . . -109.91(15) ?
N S2 C21 C26 . . . 140.39(14) ?
O4 S2 C21 C22 . . . -165.28(14) ?
O3 S2 C21 C22 . . . 62.99(16) ?
N S2 C21 C22 . . . -46.71(16) y
C26 C21 C22 C23 . . . 0.9(3) ?
S2 C21 C22 C23 . . . -171.86(15) ?
C21 C22 C23 C24 . . . 0.1(3) ?
C22 C23 C24 C25 . . . -1.3(3) ?
C23 C24 C25 C26 . . . 1.6(3) ?
C22 C21 C26 C25 . . . -0.6(3) ?
S2 C21 C26 C25 . . . 172.17(15) ?
C24 C25 C26 C21 . . . -0.6(3) ?
O31 C32 C33 O34 . . . 73.49(19) y
C32 C33 O34 C35 . . . -153.49(15) y
C33 O34 C35 C36 . . . 97.73(18) y
O34 C35 C36 O31 . . 3_766 -76.43(19) y
C35 C36 O31 C32 . 3_766 3_766 161.40(15) y
C36 O31 C32 C33 3_766 3_766 3_766 -94.79(18) y
